data_1510801
loop_
_publ_author_name
'Aleonard, S.'
'Vicat, J.'

_publ_section_title
;
 Borates Me(IV) Me(II) (B O3)2 de structure dolomite
;
_journal_name_full
;
Comptes Rendus Hebdomadaires des Seances de l'Academie des Sciences, Serie C,
 Sciences Chimiques (1966-)
;
_journal_page_first 1046
_journal_page_last 1049
_journal_volume 266
_journal_year 1968
_chemical_formula_sum 'B2 O6 Sn Sr'
_chemical_name_systematic 'Sr Sn (B O3)2'
_space_group_IT_number 148
_symmetry_space_group_name_Hall '-R 3'
_symmetry_space_group_name_H-M 'R -3 :H'
_cell_angle_alpha 90
_cell_angle_beta 90
_cell_angle_gamma 120
_cell_formula_units_Z 3
_cell_length_a 4.941
_cell_length_b 4.941
_cell_length_c 16.768
_cell_volume 354.521
_citation_journal_id_ASTM CHDCAQ
_cod_data_source_file boron_304.cif
_cod_data_source_block B2O6Sn1Sr1
_cod_original_cell_volume 354.5207
_cod_original_formula_sum 'B2 O6 Sn1 Sr1'
_cod_database_code 1510801

loop_
_symmetry_equiv_pos_as_xyz
x,y,z
-y,x-y,z
-x+y,-x,z
-x,-y,-z
y,-x+y,-z
x-y,x,-z
x+2/3,y+1/3,z+1/3
-y+2/3,x-y+1/3,z+1/3
-x+y+2/3,-x+1/3,z+1/3
-x+2/3,-y+1/3,-z+1/3
y+2/3,-x+y+1/3,-z+1/3
x-y+2/3,x+1/3,-z+1/3
x+1/3,y+2/3,z+2/3
-y+1/3,x-y+2/3,z+2/3
-x+y+1/3,-x+2/3,z+2/3
-x+1/3,-y+2/3,-z+2/3
y+1/3,-x+y+2/3,-z+2/3
x-y+1/3,x+2/3,-z+2/3

loop_
_atom_site_label
_atom_site_type_symbol
_atom_site_fract_x
_atom_site_fract_y
_atom_site_fract_z
_atom_site_occupancy
_atom_site_U_iso_or_equiv
Sr1 Sr+2 0 0 0 1 0.0
O1 O-2 0.214 -0.081 0.246 1 0.0
B1 B+3 0 0 0.262 1 0.0
Sn1 Sn+4 0 0 0.5 1 0.0
